data_2216531
loop_
_publ_author_name
'Murtaza, Ghulam'
'Said, Muhammad'
'Rauf, M. Khawar'
'Ebihara, Masahiro'
'Badshah, Amin'

_publ_section_title
;
 2-Benzoyl-1-benzylmethyl-3-phenylguanidine
;
_journal_coeditor_code HG2339
_journal_issue 12
_journal_name_full 'Acta Crystallographica Section E'
_journal_page_first o4664
_journal_page_last o4664
_journal_paper_doi 10.1107/S1600536807055845
_journal_volume 63
_journal_year 2007
_chemical_formula_moiety 'C22 H21 N3 O'
_chemical_formula_sum 'C22 H21 N3 O'
_chemical_formula_weight 343.42
_chemical_name_systematic
;
2-Benzoyl-1-benzylmethyl-3-phenylguanidine
;
_space_group_IT_number 14
_symmetry_cell_setting monoclinic
_symmetry_space_group_name_Hall '-P 2ybc'
_symmetry_space_group_name_H-M 'P 1 21/c 1'
_atom_sites_solution_hydrogens geom
_atom_sites_solution_primary direct
_atom_sites_solution_secondary difmap
_audit_creation_method SHELXL-97
_cell_angle_alpha 90.00
_cell_angle_beta 123.534(5)
_cell_angle_gamma 90.00
_cell_formula_units_Z 4
_cell_length_a 12.887(6)
_cell_length_b 9.298(4)
_cell_length_c 18.286(6)
_cell_measurement_reflns_used 4921
_cell_measurement_temperature 113(2)
_cell_measurement_theta_max 27.5
_cell_measurement_theta_min 3.2
_cell_volume 1826.4(13)
_computing_cell_refinement CrystalClear
_computing_data_collection 'CrystalClear (Molecular Structure Corporation & Rigaku Corporation, 2001)'
_computing_data_reduction 'teXsan (Molecular Structure Corporation & Rigaku Corporation, 2004)'
_computing_molecular_graphics 'ORTEPII (Johnson, 1976)'
_computing_publication_material 'SHELXL97 and teXsan'
_computing_structure_refinement 'SHELXL97 (Sheldrick, 1997)'
_computing_structure_solution 'SIR97 (Altomare <i>et al.</i>,  1999)'
_diffrn_ambient_temperature 113(2)
_diffrn_detector_area_resol_mean 14.62
_diffrn_measured_fraction_theta_full 0.995
_diffrn_measured_fraction_theta_max 0.995
_diffrn_measurement_device_type 'Rigaku/MSC Mercury CCD'
_diffrn_measurement_method \w
_diffrn_radiation_monochromator graphite
_diffrn_radiation_source 'fine-focus sealed tube'
_diffrn_radiation_type MoK\a
_diffrn_radiation_wavelength 0.71070
_diffrn_reflns_av_R_equivalents 0.0386
_diffrn_reflns_av_sigmaI/netI 0.0349
_diffrn_reflns_limit_h_max 16
_diffrn_reflns_limit_h_min -14
_diffrn_reflns_limit_k_max 12
_diffrn_reflns_limit_k_min -11
_diffrn_reflns_limit_l_max 14
_diffrn_reflns_limit_l_min -23
_diffrn_reflns_number 14468
_diffrn_reflns_theta_full 27.48
_diffrn_reflns_theta_max 27.48
_diffrn_reflns_theta_min 3.15
_exptl_absorpt_coefficient_mu 0.078
_exptl_absorpt_correction_type none
_exptl_crystal_colour colourless
_exptl_crystal_density_diffrn 1.249
_exptl_crystal_density_method 'not measured'
_exptl_crystal_description Block
_exptl_crystal_F_000 728
_exptl_crystal_size_max 0.50
_exptl_crystal_size_mid 0.40
_exptl_crystal_size_min 0.20
_refine_diff_density_max 0.327
_refine_diff_density_min -0.172
_refine_ls_extinction_method none
_refine_ls_goodness_of_fit_ref 1.189
_refine_ls_hydrogen_treatment mixed
_refine_ls_matrix_type full
_refine_ls_number_parameters 240
_refine_ls_number_reflns 4168
_refine_ls_number_restraints 0
_refine_ls_restrained_S_all 1.189
_refine_ls_R_factor_all 0.0662
_refine_ls_R_factor_gt 0.0570
_refine_ls_shift/su_max 0.000
_refine_ls_shift/su_mean 0.000
_refine_ls_structure_factor_coef Fsqd
_refine_ls_weighting_details 'calc w=1/[\s^2^(Fo^2^)+(0.0247P)^2^+0.8451P] where P=(Fo^2^+2Fc^2^)/3'
_refine_ls_weighting_scheme calc
_refine_ls_wR_factor_gt 0.1019
_refine_ls_wR_factor_ref 0.1051
_reflns_number_gt 3842
_reflns_number_total 4168
_reflns_threshold_expression I>2\s(I)
_cod_data_source_file hg2339.cif
_cod_data_source_block I
_cod_original_sg_symbol_H-M 'P 21/c'
_cod_database_code 2216531
_cod_database_fobs_code 2216531

loop_
_symmetry_equiv_pos_as_xyz
'x, y, z'
'-x, y+1/2, -z+1/2'
'-x, -y, -z'
'x, -y-1/2, z-1/2'

loop_
_atom_site_type_symbol
_atom_site_label
_atom_site_fract_x
_atom_site_fract_y
_atom_site_fract_z
_atom_site_U_iso_or_equiv
_atom_site_adp_type
_atom_site_calc_flag
_atom_site_refinement_flags
_atom_site_occupancy
O O1 0.47386(10) 0.79221(11) 0.20921(6) 0.0238(2) Uani d . 1
N N1 0.43613(11) 0.68638(13) 0.08296(7) 0.0198(3) Uani d . 1
N N2 0.40990(11) 0.49147(13) 0.15547(8) 0.0195(3) Uani d . 1
H H2 0.4509(17) 0.424(2) 0.1965(12) 0.033(5) Uiso d . 1
N N3 0.55340(11) 0.47769(12) 0.11860(7) 0.0190(3) Uani d . 1
C C1 0.43019(13) 0.79478(15) 0.12897(9) 0.0182(3) Uani d . 1
C C2 0.46771(13) 0.55557(15) 0.12081(8) 0.0179(3) Uani d . 1
C C3 0.63975(13) 0.54547(16) 0.10072(9) 0.0213(3) Uani d . 1
H H3A 0.6064 0.6404 0.0730 0.026 Uiso calc R 1
H H3B 0.6466 0.4851 0.0590 0.026 Uiso calc R 1
C C4 0.76762(14) 0.56506(16) 0.18374(9) 0.0208(3) Uani d . 1
C C5 0.78900(15) 0.67564(17) 0.24179(10) 0.0262(3) Uani d . 1
H H5 0.7234 0.7397 0.2287 0.031 Uiso calc R 1
C C6 0.90559(16) 0.6928(2) 0.31870(11) 0.0331(4) Uani d . 1
H H6 0.9202 0.7700 0.3573 0.040 Uiso calc R 1
C C7 1.00079(16) 0.5973(2) 0.33920(11) 0.0356(4) Uani d . 1
H H7 1.0801 0.6079 0.3924 0.043 Uiso calc R 1
C C8 0.98010(15) 0.4872(2) 0.28232(12) 0.0344(4) Uani d . 1
H H8 1.0452 0.4216 0.2964 0.041 Uiso calc R 1
C C9 0.86422(15) 0.47171(18) 0.20443(11) 0.0277(3) Uani d . 1
H H9 0.8510 0.3965 0.1650 0.033 Uiso calc R 1
C C10 0.57864(14) 0.32698(15) 0.14542(10) 0.0239(3) Uani d . 1
H H10A 0.5008 0.2788 0.1285 0.036 Uiso calc R 1
H H10B 0.6373 0.3213 0.2092 0.036 Uiso calc R 1
H H10C 0.6147 0.2797 0.1165 0.036 Uiso calc R 1
C C11 0.30173(13) 0.54399(15) 0.14878(10) 0.0208(3) Uani d . 1
C C12 0.29603(14) 0.53620(15) 0.22243(10) 0.0231(3) Uani d . 1
H H12 0.3649 0.4996 0.2760 0.028 Uiso calc R 1
C C13 0.19031(15) 0.58166(17) 0.21805(11) 0.0288(3) Uani d . 1
H H13 0.1866 0.5744 0.2684 0.035 Uiso calc R 1
C C14 0.09040(16) 0.6373(2) 0.14121(12) 0.0361(4) Uani d . 1
H H14 0.0186 0.6702 0.1385 0.043 Uiso calc R 1
C C15 0.09647(16) 0.6445(2) 0.06818(12) 0.0422(5) Uani d . 1
H H15 0.0280 0.6829 0.0151 0.051 Uiso calc R 1
C C16 0.20020(15) 0.5969(2) 0.07080(11) 0.0330(4) Uani d . 1
H H16 0.2019 0.6004 0.0196 0.040 Uiso calc R 1
C C17 0.36914(13) 0.92985(15) 0.07780(9) 0.0184(3) Uani d . 1
C C18 0.31789(15) 1.02614(16) 0.10768(10) 0.0251(3) Uani d . 1
H H18 0.3220 1.0061 0.1602 0.030 Uiso calc R 1
C C19 0.26077(15) 1.15124(17) 0.06129(11) 0.0280(3) Uani d . 1
H H19 0.2249 1.2157 0.0816 0.034 Uiso calc R 1
C C20 0.25594(14) 1.18226(16) -0.01436(10) 0.0264(3) Uani d . 1
H H20 0.2168 1.2680 -0.0460 0.032 Uiso calc R 1
C C21 0.30827(14) 1.08805(16) -0.04408(10) 0.0253(3) Uani d . 1
H H21 0.3062 1.1101 -0.0956 0.030 Uiso calc R 1
C C22 0.36373(14) 0.96157(15) 0.00132(9) 0.0215(3) Uani d . 1
H H22 0.3981 0.8964 -0.0199 0.026 Uiso calc R 1

loop_
_atom_site_aniso_label
_atom_site_aniso_U_11
_atom_site_aniso_U_22
_atom_site_aniso_U_33
_atom_site_aniso_U_12
_atom_site_aniso_U_13
_atom_site_aniso_U_23
O1 0.0314(6) 0.0195(5) 0.0163(5) -0.0023(4) 0.0106(4) -0.0020(4)
N1 0.0245(6) 0.0178(6) 0.0170(6) 0.0024(5) 0.0114(5) 0.0014(5)
N2 0.0214(6) 0.0161(6) 0.0209(6) 0.0023(5) 0.0116(5) 0.0027(5)
N3 0.0206(6) 0.0177(6) 0.0178(6) 0.0018(5) 0.0100(5) 0.0004(5)
C1 0.0167(7) 0.0185(7) 0.0180(7) -0.0015(5) 0.0088(6) 0.0000(5)
C2 0.0187(7) 0.0183(7) 0.0121(6) -0.0008(5) 0.0058(5) -0.0022(5)
C3 0.0248(7) 0.0237(7) 0.0183(7) 0.0018(6) 0.0138(6) 0.0016(6)
C4 0.0220(7) 0.0248(7) 0.0204(7) 0.0004(6) 0.0146(6) 0.0042(6)
C5 0.0268(8) 0.0291(8) 0.0230(7) 0.0028(6) 0.0138(6) 0.0018(6)
C6 0.0337(9) 0.0395(10) 0.0237(8) -0.0059(7) 0.0144(7) -0.0034(7)
C7 0.0232(8) 0.0478(11) 0.0282(8) -0.0051(7) 0.0095(7) 0.0067(8)
C8 0.0220(8) 0.0415(10) 0.0406(10) 0.0052(7) 0.0179(7) 0.0100(8)
C9 0.0263(8) 0.0306(8) 0.0315(8) 0.0026(7) 0.0193(7) 0.0026(7)
C10 0.0271(8) 0.0180(7) 0.0278(8) 0.0033(6) 0.0160(7) 0.0004(6)
C11 0.0207(7) 0.0159(6) 0.0246(7) -0.0021(5) 0.0119(6) -0.0013(6)
C12 0.0235(7) 0.0195(7) 0.0258(7) -0.0014(6) 0.0132(6) 0.0008(6)
C13 0.0284(8) 0.0292(8) 0.0339(9) -0.0029(7) 0.0204(7) -0.0026(7)
C14 0.0230(8) 0.0412(10) 0.0456(10) 0.0030(7) 0.0199(8) -0.0006(8)
C15 0.0224(9) 0.0616(13) 0.0336(9) 0.0106(8) 0.0098(7) 0.0099(9)
C16 0.0244(8) 0.0461(10) 0.0242(8) 0.0027(7) 0.0108(7) 0.0022(7)
C17 0.0164(7) 0.0168(6) 0.0197(7) -0.0023(5) 0.0085(6) -0.0005(5)
C18 0.0297(8) 0.0220(7) 0.0290(8) 0.0011(6) 0.0196(7) 0.0017(6)
C19 0.0275(8) 0.0222(7) 0.0393(9) 0.0049(6) 0.0215(7) 0.0019(7)
C20 0.0197(7) 0.0194(7) 0.0324(8) 0.0024(6) 0.0097(6) 0.0065(6)
C21 0.0263(8) 0.0240(7) 0.0213(7) -0.0022(6) 0.0105(6) 0.0030(6)
C22 0.0229(7) 0.0205(7) 0.0202(7) -0.0003(6) 0.0114(6) -0.0010(6)

loop_
_atom_type_symbol
_atom_type_description
_atom_type_scat_dispersion_real
_atom_type_scat_dispersion_imag
_atom_type_scat_source
C C 0.0033 0.0016 'International Tables Vol C Tables 4.2.6.8 and 6.1.1.4'
H H 0.0000 0.0000 'International Tables Vol C Tables 4.2.6.8 and 6.1.1.4'
N N 0.0061 0.0033 'International Tables Vol C Tables 4.2.6.8 and 6.1.1.4'
O O 0.0106 0.0060 'International Tables Vol C Tables 4.2.6.8 and 6.1.1.4'

loop_
_geom_angle_atom_site_label_1
_geom_angle_atom_site_label_2
_geom_angle_atom_site_label_3
_geom_angle
C1 N1 C2 117.52(12)
C2 N2 C11 125.26(12)
C2 N2 H2 118.7(12)
C11 N2 H2 114.2(12)
C2 N3 C10 122.87(12)
C2 N3 C3 120.99(12)
C10 N3 C3 115.60(12)
O1 C1 N1 125.30(13)
O1 C1 C17 119.27(12)
N1 C1 C17 115.40(12)
N3 C2 N1 119.53(13)
N3 C2 N2 116.88(13)
N1 C2 N2 123.36(13)
N3 C3 C4 111.63(12)
N3 C3 H3A 109.3
C4 C3 H3A 109.3
N3 C3 H3B 109.3
C4 C3 H3B 109.3
H3A C3 H3B 108.0
C9 C4 C5 118.97(14)
C9 C4 C3 120.93(14)
C5 C4 C3 120.08(13)
C6 C5 C4 120.35(15)
C6 C5 H5 119.8
C4 C5 H5 119.8
C7 C6 C5 120.05(16)
C7 C6 H6 120.0
C5 C6 H6 120.0
C8 C7 C6 119.90(16)
C8 C7 H7 120.0
C6 C7 H7 120.0
C7 C8 C9 120.09(16)
C7 C8 H8 120.0
C9 C8 H8 120.0
C4 C9 C8 120.61(16)
C4 C9 H9 119.7
C8 C9 H9 119.7
N3 C10 H10A 109.5
N3 C10 H10B 109.5
H10A C10 H10B 109.5
N3 C10 H10C 109.5
H10A C10 H10C 109.5
H10B C10 H10C 109.5
C16 C11 C12 119.30(15)
C16 C11 N2 122.34(14)
C12 C11 N2 118.31(13)
C13 C12 C11 120.29(14)
C13 C12 H12 119.9
C11 C12 H12 119.9
C14 C13 C12 120.55(16)
C14 C13 H13 119.7
C12 C13 H13 119.7
C13 C14 C15 118.90(16)
C13 C14 H14 120.5
C15 C14 H14 120.5
C14 C15 C16 121.37(16)
C14 C15 H15 119.3
C16 C15 H15 119.3
C15 C16 C11 119.57(16)
C15 C16 H16 120.2
C11 C16 H16 120.2
C18 C17 C22 119.13(13)
C18 C17 C1 119.48(13)
C22 C17 C1 121.39(13)
C19 C18 C17 120.41(15)
C19 C18 H18 119.8
C17 C18 H18 119.8
C20 C19 C18 120.19(15)
C20 C19 H19 119.9
C18 C19 H19 119.9
C19 C20 C21 119.89(14)
C19 C20 H20 120.1
C21 C20 H20 120.1
C20 C21 C22 120.13(15)
C20 C21 H21 119.9
C22 C21 H21 119.9
C21 C22 C17 120.23(14)
C21 C22 H22 119.9
C17 C22 H22 119.9

loop_
_geom_bond_atom_site_label_1
_geom_bond_atom_site_label_2
_geom_bond_distance
O1 C1 1.2482(17)
N1 C1 1.3419(18)
N1 C2 1.3464(18)
N2 C2 1.3541(19)
N2 C11 1.417(2)
N2 H2 0.891(19)
N3 C2 1.3396(19)
N3 C10 1.4608(19)
N3 C3 1.4642(19)
C1 C17 1.5028(19)
C3 C4 1.513(2)
C3 H3A 0.9900
C3 H3B 0.9900
C4 C9 1.388(2)
C4 C5 1.392(2)
C5 C6 1.388(2)
C5 H5 0.9500
C6 C7 1.388(3)
C6 H6 0.9500
C7 C8 1.377(3)
C7 H7 0.9500
C8 C9 1.389(2)
C8 H8 0.9500
C9 H9 0.9500
C10 H10A 0.9800
C10 H10B 0.9800
C10 H10C 0.9800
C11 C16 1.388(2)
C11 C12 1.391(2)
C12 C13 1.386(2)
C12 H12 0.9500
C13 C14 1.379(2)
C13 H13 0.9500
C14 C15 1.382(3)
C14 H14 0.9500
C15 C16 1.384(3)
C15 H15 0.9500
C16 H16 0.9500
C17 C18 1.391(2)
C17 C22 1.393(2)
C18 C19 1.387(2)
C18 H18 0.9500
C19 C20 1.380(2)
C19 H19 0.9500
C20 C21 1.387(2)
C20 H20 0.9500
C21 C22 1.388(2)
C21 H21 0.9500
C22 H22 0.9500

loop_
_geom_hbond_atom_site_label_D
_geom_hbond_atom_site_label_H
_geom_hbond_atom_site_label_A
_geom_hbond_site_symmetry_A
_geom_hbond_distance_DH
_geom_hbond_distance_HA
_geom_hbond_distance_DA
_geom_hbond_angle_DHA
N2 H2 O1 2_645 0.891(19) 1.89(2) 2.7757(17) 172.0(17)

loop_
_geom_torsion_atom_site_label_1
_geom_torsion_atom_site_label_2
_geom_torsion_atom_site_label_3
_geom_torsion_atom_site_label_4
_geom_torsion
C2 N1 C1 O1 14.6(2)
C2 N1 C1 C17 -167.60(12)
C10 N3 C2 N1 -170.01(12)
C3 N3 C2 N1 18.81(19)
C10 N3 C2 N2 4.67(19)
C3 N3 C2 N2 -166.52(12)
C1 N1 C2 N3 -133.45(14)
C1 N1 C2 N2 52.24(19)
C11 N2 C2 N3 -167.33(12)
C11 N2 C2 N1 7.1(2)
C2 N3 C3 C4 102.60(15)
C10 N3 C3 C4 -69.19(15)
N3 C3 C4 C9 101.46(16)
N3 C3 C4 C5 -76.89(17)
C9 C4 C5 C6 0.6(2)
C3 C4 C5 C6 179.02(14)
C4 C5 C6 C7 -1.6(2)
C5 C6 C7 C8 1.3(3)
C6 C7 C8 C9 0.1(3)
C5 C4 C9 C8 0.8(2)
C3 C4 C9 C8 -177.61(14)
C7 C8 C9 C4 -1.1(3)
C2 N2 C11 C16 44.1(2)
C2 N2 C11 C12 -138.63(14)
C16 C11 C12 C13 -0.4(2)
N2 C11 C12 C13 -177.76(13)
C11 C12 C13 C14 -1.1(2)
C12 C13 C14 C15 1.2(3)
C13 C14 C15 C16 0.1(3)
C14 C15 C16 C11 -1.6(3)
C12 C11 C16 C15 1.7(2)
N2 C11 C16 C15 178.95(16)
O1 C1 C17 C18 -25.3(2)
N1 C1 C17 C18 156.75(13)
O1 C1 C17 C22 154.08(14)
N1 C1 C17 C22 -23.86(19)
C22 C17 C18 C19 0.8(2)
C1 C17 C18 C19 -179.80(14)
C17 C18 C19 C20 -1.0(2)
C18 C19 C20 C21 0.0(2)
C19 C20 C21 C22 1.0(2)
C20 C21 C22 C17 -1.2(2)
C18 C17 C22 C21 0.3(2)
C1 C17 C22 C21 -179.13(13)

loop_
_cod_related_entry_id
_cod_related_entry_database
_cod_related_entry_code
1 ChemSpider 21120380
